data_2009699
loop_
_publ_author_name
'Feeder, N.'
'Jones, W.'

_publ_section_title
;
 3-(Benzoylamino)propanoic acid and 6-[(4-nitrobenzoyl)amino]hexanoic
 acid
;
_journal_issue 5
_journal_name_full 'Acta Crystallographica Section C'
_journal_page_first 813
_journal_page_last 816
_journal_paper_doi 10.1107/S010827019301087X
_journal_volume 50
_journal_year 1994
_chemical_formula_sum 'C10 H11 N O3'
_chemical_formula_weight 193.20
_space_group_crystal_system orthorhombic
_space_group_IT_number 61
_space_group_name_Hall '-P 2bc 2ac'
_space_group_name_H-M_alt 'P c a b'
_atom_type_scat_source IntTabIV
_cell_angle_alpha 90.0
_cell_angle_beta 90.0
_cell_angle_gamma 90.0
_cell_formula_units_Z 8
_cell_length_a 15.9300(10)
_cell_length_b 10.860(2)
_cell_length_c 11.135(4)
_cell_measurement_reflns_used 25
_cell_measurement_temperature 295
_cell_measurement_theta_max 15
_cell_measurement_theta_min 10
_cell_volume 1926.4(8)
_diffrn_measurement_device 'Enraf-Nonius CAD-4 four circle'
_diffrn_measurement_method \w/2\q
_diffrn_radiation_type MoK\a
_diffrn_radiation_wavelength 0.71069
_diffrn_reflns_limit_h_max 22
_diffrn_reflns_limit_h_min 0
_diffrn_reflns_limit_k_max 15
_diffrn_reflns_limit_k_min 0
_diffrn_reflns_limit_l_max 15
_diffrn_reflns_limit_l_min 0
_diffrn_reflns_number 3186
_diffrn_reflns_theta_max 30
_diffrn_standards_interval_time 60
_diffrn_standards_number 2
_exptl_absorpt_coefficient_mu 0.09
_exptl_absorpt_correction_type none
_exptl_crystal_colour 'white,transparent '
_exptl_crystal_density_diffrn 1.33
_exptl_crystal_description cuboid
_exptl_crystal_F_000 816
_exptl_crystal_size_max 0.3
_exptl_crystal_size_mid 0.3
_exptl_crystal_size_min 0.3
_refine_diff_density_max 0.25
_refine_diff_density_min -0.17
_refine_ls_goodness_of_fit_obs 1.001
_refine_ls_hydrogen_treatment 'see text'
_refine_ls_number_parameters 142
_refine_ls_number_reflns 1790
_refine_ls_R_factor_obs 0.050
_refine_ls_shift/esd_max 0.114
_refine_ls_structure_factor_coef F
_refine_ls_weighting_scheme unit
_refine_ls_wR_factor_obs 0.050
_reflns_number_observed 1790
_reflns_number_total 2807
_reflns_observed_criterion F>3\sF
_cod_data_source_file hu1017.cif
_cod_data_source_block hu1017_stucture_1_of_2
_cod_original_cell_volume 1926
_cod_original_formula_sum 'C10 H11 N1 O3'
_cod_database_code 2009699

loop_
_space_group_symop_id
_space_group_symop_operation_xyz
1 x,y,z
2 -x,-y+1/2,z+1/2
3 x+1/2,-y,-z+1/2
4 -x+1/2,y+1/2,-z
5 -x,-y,-z
6 x,y+1/2,-z+1/2
7 -x+1/2,y,z+1/2
8 x+1/2,-y+1/2,z

loop_
_atom_site_label
_atom_site_fract_x
_atom_site_fract_y
_atom_site_fract_z
_atom_site_U_iso_or_equiv
N(1) .46290(10) .2535(2) .4658(2) .038
O(7) .41310(10) .44150(10) .41790(10) .045
O(101) .52220(10) -.0537(2) .3546(2) .065
O(102) .50460(10) .0884(2) .2152(2) .051
C(1) .2971(2) .1996(2) .5574(2) .051
C(2) .2241(2) .1807(3) .6237(3) .063
C(3) .1839(2) .2783(3) .6770(2) .061
C(4) .2153(2) .3954(3) .6647(2) .056
C(5) .28760(10) .4155(2) .5979(2) .045
C(6) .32910(10) .3177(2) .5453(2) .036
C(7) .40570(10) .3428(2) .4712(2) .034
C(8) .54090(10) .2678(2) .3969(2) .041
C(9) .58490(10) .1437(2) .3845(2) .044
C(10) .53440(10) .0491(2) .3188(2) .038
H(N1) .4567(17) .192(3) .521(2) ?
H(81) .52590(10) .3023(2) .3085(2) ?
H(82) .58150(10) .3323(2) .4423(2) ?
H(91) .59770(10) .1092(2) .4736(2) ?
H(92) .64340(10) .1571(2) .3371(2) ?
H(102) .476(2) .023(3) .174(3) ?
H(5) .31220(10) .5076(2) .5876(2) ?
H(1) .3286(2) .1229(2) .5153(2) ?
H(4) .1832(2) .4724(3) .7055(2) ?
H(3) .1279(2) .2629(3) .7296(2) ?
H(2) .1988(2) .0890(3) .6333(3) ?

loop_
_geom_angle_atom_site_label_1
_geom_angle_atom_site_label_2
_geom_angle_atom_site_label_3
_geom_angle
_geom_angle_publ_flag
C(8) N(1) C(7) 121.7(3) yes
C(7) C(6) C(1) 121.4(3) yes
C(6) C(1) C(2) 119.6(3) yes
C(5) C(6) C(7) 118.9(3) yes
C(3) C(2) C(1) 119.7(3) yes
C(2) C(3) C(4) 120.3(3) yes
C(3) C(4) C(5) 120.1(3) yes
C(6) C(5) C(4) 120.1(4) yes
C(5) C(6) C(1) 120.2(3) yes
O(7) C(7) C(6) 120.2(3) yes
N(1) C(7) C(6) 116.8(3) yes
N(1) C(7) O(7) 123.1(3) yes
C(9) C(8) N(1) 110.1(3) yes
C(10) C(9) C(8) 113.8(3) yes
O(102) C(10) C(9) 113.5(3) yes
O(101) C(10) C(9) 124.3(3) yes
O(101) C(10) O(102) 122.2(3) yes
H(102) O(102) C(10) 111.(2) no

loop_
_geom_bond_atom_site_label_1
_geom_bond_atom_site_label_2
_geom_bond_distance
_geom_bond_publ_flag
C(1) C(2) 1.392(5) yes
C(2) C(3) 1.373(6) yes
C(3) C(4) 1.373(6) yes
C(4) C(5) 1.388(5) yes
C(5) C(6) 1.382(5) yes
C(6) C(1) 1.387(5) yes
C(7) C(6) 1.497(5) yes
C(7) N(1) 1.332(5) yes
C(7) O(7) 1.232(4) yes
C(8) N(1) 1.468(5) yes
C(8) C(9) 1.525(5) yes
C(9) C(10) 1.496(5) yes
C(10) O(101) 1.201(5) yes
C(10) O(102) 1.319(4) yes
O(102) H(102) 0.96(4) no
H(N1) N(1) 0.91(3) no
H(81) C(8) 1.080 no
H(91) C(9) 1.080 no
H(5) C(5) 1.080 no
H(4) C(4) 1.080 no
H(2) C(2) 1.080 no
H(82) C(8) 1.080 no
H(92) C(9) 1.080 no
H(1) C(1) 1.080 no
H(3) C(3) 1.080 no
